data_4518525
loop_
_publ_author_name
'Wu, Liexin'
'Xu, Huiying'
'Gao, Hui'
'Li, Liping'
'Chen, Weijie'
'Zhou, Zhi'
'Yi, Wei'

_publ_section_title
;
 Chiral Allylic Amine Synthesis Enabled by the Enantioselective
 CpXRh(III)-Catalyzed Carboaminations of 1,3-Dienes
;
_journal_issue 4
_journal_name_full 'ACS Catalysis'
_journal_page_first 2279
_journal_page_last 2287
_journal_paper_doi 10.1021/acscatal.0c04777
_journal_volume 11
_journal_year 2021
_chemical_absolute_configuration ad
_chemical_formula_moiety 'C22 H27 N O2'
_chemical_formula_sum 'C22 H27 N O2'
_chemical_formula_weight 337.44
_space_group_crystal_system monoclinic
_space_group_IT_number 4
_space_group_name_Hall 'P 2yb'
_space_group_name_H-M_alt 'P 1 21 1'
_atom_sites_solution_hydrogens geom
_atom_sites_solution_primary iterative
_audit_creation_date 2020-08-26
_audit_creation_method
;
Olex2 1.2
(compiled 2018.05.29 svn.r3508 for OlexSys, GUI svn.r5506)
;
_cell_angle_alpha 90
_cell_angle_beta 92.0022(14)
_cell_angle_gamma 90
_cell_formula_units_Z 2
_cell_length_a 10.30461(16)
_cell_length_b 7.07541(11)
_cell_length_c 13.2130(2)
_cell_measurement_reflns_used 3743
_cell_measurement_temperature 240.00(10)
_cell_measurement_theta_max 72.5760
_cell_measurement_theta_min 4.2880
_cell_volume 962.76(3)
_computing_cell_refinement 'CrysAlisPro 1.171.40.61a (Rigaku OD, 2019)'
_computing_data_collection 'CrysAlisPro 1.171.40.61a (Rigaku OD, 2019)'
_computing_data_reduction 'CrysAlisPro 1.171.40.61a (Rigaku OD, 2019)'
_computing_molecular_graphics 'Olex2 (Dolomanov et al., 2009)'
_computing_publication_material 'Olex2 (Dolomanov et al., 2009)'
_computing_structure_refinement 'ShelXL (Sheldrick, 2015)'
_computing_structure_solution 'olex2.solve (Bourhis et al., 2015)'
_diffrn_ambient_environment N~2~
_diffrn_ambient_temperature 240.00(10)
_diffrn_detector 'CCD plate'
_diffrn_detector_area_resol_mean 10.6525
_diffrn_detector_type Atlas
_diffrn_measured_fraction_theta_full 0.997
_diffrn_measured_fraction_theta_max 0.976
_diffrn_measurement_details
;
List of Runs (angles in degrees, time in seconds):

  # Type    Start    End  Width  t~exp~   \w     \q     \k     \f   Frames
--------------------------------------------------------------------------
  1  \w   -112.00 -16.00   1.00    2.00    --  -40.20 -38.00 120.00   96
  2  \w    -84.00  -6.00   1.00    2.00    --  -40.20 125.00 -60.00   78
  3  \w   -108.00 -16.00   1.00    2.00    --  -40.20 -38.00-150.00   92
  4  \w      7.00  63.00   1.00    2.00    --   40.20 -99.00  60.00   56
  5  \w    137.00 178.00   1.00    3.00    --  103.61  77.00 150.00   41
  6  \w     40.00 113.00   1.00    3.00    --  103.61-125.00 -30.00   73
  7  \w     28.00 136.00   1.00    3.00    --  103.61 -77.00 -30.00  108
  8  \w     30.00 113.00   1.00    3.00    --  103.61-125.00-180.00   83
  9  \w     68.00 134.00   1.00    3.00    --  103.61 -15.00-150.00   66
 10  \w     90.00 157.00   1.00    3.00    --  103.61  45.00  90.00   67
 11  \w     23.00 146.00   1.00    3.00    --  103.61 -15.00  90.00  123
 12  \w     23.00  49.00   1.00    3.00    --  103.61 -15.00-150.00   26
 13  \w     54.00 133.00   1.00    3.00    --  103.61 -61.00 120.00   79
;
_diffrn_measurement_device 'four-circle diffractometer'
_diffrn_measurement_device_type 'SuperNova, Dual, Cu at home/near, Atlas'
_diffrn_measurement_method '\w scans'
_diffrn_orient_matrix_type 'CrysAlisPro convention (1999,Acta A55,543-557)'
_diffrn_orient_matrix_UB_11 -0.0299816000
_diffrn_orient_matrix_UB_12 0.0611022000
_diffrn_orient_matrix_UB_13 -0.1102436000
_diffrn_orient_matrix_UB_21 0.0436419000
_diffrn_orient_matrix_UB_22 -0.1954194000
_diffrn_orient_matrix_UB_23 -0.0373664000
_diffrn_orient_matrix_UB_31 -0.1399153000
_diffrn_orient_matrix_UB_32 -0.0741069000
_diffrn_orient_matrix_UB_33 0.0076281000
_diffrn_radiation_monochromator mirror
_diffrn_radiation_probe x-ray
_diffrn_radiation_type CuK\a
_diffrn_radiation_wavelength 1.54184
_diffrn_reflns_av_R_equivalents 0.0130
_diffrn_reflns_av_unetI/netI 0.0207
_diffrn_reflns_Laue_measured_fraction_full 0.997
_diffrn_reflns_Laue_measured_fraction_max 0.976
_diffrn_reflns_limit_h_max 8
_diffrn_reflns_limit_h_min -12
_diffrn_reflns_limit_k_max 8
_diffrn_reflns_limit_k_min -8
_diffrn_reflns_limit_l_max 16
_diffrn_reflns_limit_l_min -15
_diffrn_reflns_number 5915
_diffrn_reflns_point_group_measured_fraction_full 0.988
_diffrn_reflns_point_group_measured_fraction_max 0.956
_diffrn_reflns_theta_full 67.684
_diffrn_reflns_theta_max 72.522
_diffrn_reflns_theta_min 4.293
_diffrn_source 'micro-focus sealed X-ray tube'
_diffrn_source_type 'SuperNova (Cu) X-ray Source'
_exptl_absorpt_coefficient_mu 0.577
_exptl_absorpt_correction_T_max 1.00000
_exptl_absorpt_correction_T_min 0.74028
_exptl_absorpt_correction_type multi-scan
_exptl_absorpt_process_details
;
CrysAlisPro 1.171.40.61a (Rigaku Oxford Diffraction, 2019)
Empirical absorption correction using spherical harmonics,
 implemented in SCALE3 ABSPACK scaling algorithm.
;
_exptl_crystal_density_diffrn 1.164
_exptl_crystal_description block
_exptl_crystal_F_000 364
_exptl_crystal_size_max 0.15
_exptl_crystal_size_mid 0.12
_exptl_crystal_size_min 0.11
_refine_diff_density_max 0.145
_refine_diff_density_min -0.137
_refine_diff_density_rms 0.025
_refine_ls_abs_structure_details
;
 Flack x determined using 1545 quotients [(I+)-(I-)]/[(I+)+(I-)]
 (Parsons, Flack and Wagner, Acta Cryst. B69 (2013) 249-259).
;
_refine_ls_abs_structure_Flack 0.24(9)
_refine_ls_extinction_coef 0.0101(16)
_refine_ls_extinction_expression Fc^*^=kFc[1+0.001xFc^2^\l^3^/sin(2\q)]^-1/4^
_refine_ls_extinction_method 'SHELXL-2014/7 (Sheldrick 2014'
_refine_ls_goodness_of_fit_ref 1.030
_refine_ls_hydrogen_treatment constr
_refine_ls_matrix_type full
_refine_ls_number_parameters 232
_refine_ls_number_reflns 3657
_refine_ls_number_restraints 1
_refine_ls_restrained_S_all 1.030
_refine_ls_R_factor_all 0.0333
_refine_ls_R_factor_gt 0.0324
_refine_ls_shift/su_max 0.000
_refine_ls_shift/su_mean 0.000
_refine_ls_structure_factor_coef Fsqd
_refine_ls_weighting_details 'w=1/[\s^2^(Fo^2^)+(0.0520P)^2^+0.1027P] where P=(Fo^2^+2Fc^2^)/3'
_refine_ls_weighting_scheme calc
_refine_ls_wR_factor_gt 0.0892
_refine_ls_wR_factor_ref 0.0905
_reflns_Friedel_coverage 0.803
_reflns_Friedel_fraction_full 0.977
_reflns_Friedel_fraction_max 0.931
_reflns_number_gt 3565
_reflns_number_total 3657
_reflns_threshold_expression 'I > 2\s(I)'
_cod_data_source_file cs0c04777_si_002.cif
_cod_data_source_block exp_4444
_cod_original_cell_volume 962.77(3)
_cod_database_code 4518525
_shelx_shelxl_version_number 2014/7
_shelx_space_group_comment
;
The symmetry employed for this shelxl refinement is uniquely defined
by the following loop, which should always be used as a source of
symmetry information in preference to the above space-group names.
They are only intended as comments.
;
_diffrn_oxdiff_digest_frames
;
0130d7664ab7e3edd557300c890ed6cfa500028580c
;
_reflns_odcompleteness_completeness 99.73
_reflns_odcompleteness_iscentric 1
_reflns_odcompleteness_theta 66.97
_olex2_refinement_description
;
1. Fixed Uiso
 At 1.2 times of:
  All C(H) groups, All C(H,H) groups, All N(H) groups
 At 1.5 times of:
  All C(H,H,H) groups, All O(H) groups
2.a Ternary CH refined with riding coordinates:
 C8(H8), C11(H11)
2.b Secondary CH2 refined with riding coordinates:
 C7(H7A,H7B)
2.c Aromatic/amide H refined with riding coordinates:
 N9(H9), C5(H5), C16(H16), C25(H25), C21(H21), C3(H3), C15(H15), C24(H24),
 C23(H23), C22(H22)
2.d Idealised Me refined as rotating group:
 C19(H19A,H19B,H19C), C18(H18A,H18B,H18C), C12(H12A,H12B,H12C), C13(H13A,H13B,
 H13C)
2.e Idealised tetrahedral OH refined as rotating group:
 O17(H17)
;
_olex2_submission_special_instructions 'No special instructions were received'
_oxdiff_exptl_absorpt_empirical_details
;
Empirical correction (ABSPACK) includes:
- Absorption correction using spherical harmonics
- Frame scaling
;
_oxdiff_exptl_absorpt_empirical_full_max 1.437
_oxdiff_exptl_absorpt_empirical_full_min 0.492

loop_
_space_group_symop_operation_xyz
'x, y, z'
'-x, y+1/2, -z'

loop_
_atom_site_label
_atom_site_type_symbol
_atom_site_fract_x
_atom_site_fract_y
_atom_site_fract_z
_atom_site_U_iso_or_equiv
_atom_site_adp_type
_atom_site_occupancy
_atom_site_site_symmetry_order
_atom_site_calc_flag
_atom_site_refinement_flags_posn
_atom_site_refinement_flags_adp
_atom_site_refinement_flags_occupancy
_atom_site_disorder_assembly
_atom_site_disorder_group
O17 O 0.22448(16) 0.1598(2) 0.60498(11) 0.0547(4) Uani 1 1 d . . . . .
H17 H 0.2620 0.0643 0.6255 0.082 Uiso 1 1 calc GR . . . .
O14 O 0.36903(18) 0.8433(2) 0.65101(15) 0.0664(5) Uani 1 1 d . . . . .
N9 N 0.32346(15) 0.5772(2) 0.56399(11) 0.0375(3) Uani 1 1 d . . . . .
H9 H 0.3550 0.4716 0.5440 0.045 Uiso 1 1 calc R . . . .
C1 C 0.11301(18) 0.4279(3) 0.66374(15) 0.0381(4) Uani 1 1 d . . . . .
C10 C 0.39380(18) 0.6779(3) 0.63128(14) 0.0402(4) Uani 1 1 d . . . . .
C6 C 0.07259(18) 0.5374(3) 0.74504(15) 0.0408(4) Uani 1 1 d . . . . .
C5 C 0.0988(2) 0.4767(3) 0.84350(16) 0.0456(5) Uani 1 1 d . . . . .
H5 H 0.0718 0.5510 0.8969 0.055 Uiso 1 1 calc R . . . .
C16 C 0.29649(18) 0.6395(3) 0.35158(14) 0.0402(4) Uani 1 1 d . . . . .
H16 H 0.3750 0.6096 0.3846 0.048 Uiso 1 1 calc R . . . .
C8 C 0.19692(18) 0.6340(3) 0.52219(14) 0.0380(4) Uani 1 1 d . . . . .
H8 H 0.1751 0.7564 0.5519 0.046 Uiso 1 1 calc R . . . .
C20 C 0.29893(18) 0.6623(3) 0.24067(15) 0.0399(4) Uani 1 1 d . . . . .
C7 C 0.09373(19) 0.4885(3) 0.55449(15) 0.0410(4) Uani 1 1 d . . . . .
H7A H 0.0080 0.5436 0.5449 0.049 Uiso 1 1 calc R . . . .
H7B H 0.0980 0.3781 0.5112 0.049 Uiso 1 1 calc R . . . .
C2 C 0.18020(18) 0.2600(3) 0.68598(15) 0.0406(4) Uani 1 1 d . . . . .
C25 C 0.1915(2) 0.7232(3) 0.18286(16) 0.0469(5) Uani 1 1 d . . . . .
H25 H 0.1135 0.7457 0.2140 0.056 Uiso 1 1 calc R . . . .
C21 C 0.4136(2) 0.6267(3) 0.19152(17) 0.0488(5) Uani 1 1 d . . . . .
H21 H 0.4865 0.5858 0.2287 0.059 Uiso 1 1 calc R . . . .
C3 C 0.20440(19) 0.2003(3) 0.78457(16) 0.0451(4) Uani 1 1 d . . . . .
H3 H 0.2479 0.0870 0.7969 0.054 Uiso 1 1 calc R . . . .
C4 C 0.1640(2) 0.3091(3) 0.86517(16) 0.0468(5) Uani 1 1 d . . . . .
C15 C 0.19485(19) 0.6570(3) 0.40914(14) 0.0414(4) Uani 1 1 d . . . . .
H15 H 0.1156 0.6858 0.3770 0.050 Uiso 1 1 calc R . . . .
C11 C 0.50731(19) 0.5747(3) 0.68148(15) 0.0422(4) Uani 1 1 d . . . . .
H11 H 0.4961 0.4392 0.6683 0.051 Uiso 1 1 calc R . . . .
C24 C 0.1993(2) 0.7505(4) 0.07969(17) 0.0544(5) Uani 1 1 d . . . . .
H24 H 0.1269 0.7929 0.0423 0.065 Uiso 1 1 calc R . . . .
C23 C 0.3136(2) 0.7154(4) 0.03187(17) 0.0589(6) Uani 1 1 d . . . . .
H23 H 0.3187 0.7347 -0.0375 0.071 Uiso 1 1 calc R . . . .
C22 C 0.4203(2) 0.6516(4) 0.08752(18) 0.0584(6) Uani 1 1 d . . . . .
H22 H 0.4970 0.6251 0.0554 0.070 Uiso 1 1 calc R . . . .
C19 C 0.0007(2) 0.7219(3) 0.72791(18) 0.0549(5) Uani 1 1 d . . . . .
H19A H 0.0608 0.8178 0.7083 0.082 Uiso 1 1 calc GR . . . .
H19B H -0.0393 0.7593 0.7893 0.082 Uiso 1 1 calc GR . . . .
H19C H -0.0648 0.7057 0.6752 0.082 Uiso 1 1 calc GR . . . .
C18 C 0.1899(3) 0.2459(4) 0.97294(18) 0.0672(7) Uani 1 1 d . . . . .
H18A H 0.1642 0.3438 1.0184 0.101 Uiso 1 1 calc GR . . . .
H18B H 0.2808 0.2203 0.9835 0.101 Uiso 1 1 calc GR . . . .
H18C H 0.1410 0.1333 0.9855 0.101 Uiso 1 1 calc GR . . . .
C12 C 0.6328(3) 0.6362(4) 0.6364(3) 0.0803(9) Uani 1 1 d . . . . .
H12A H 0.6261 0.6232 0.5641 0.120 Uiso 1 1 calc GR . . . .
H12B H 0.7025 0.5588 0.6628 0.120 Uiso 1 1 calc GR . . . .
H12C H 0.6496 0.7660 0.6536 0.120 Uiso 1 1 calc GR . . . .
C13 C 0.5064(3) 0.6051(4) 0.79538(19) 0.0756(8) Uani 1 1 d . . . . .
H13A H 0.5109 0.7379 0.8098 0.113 Uiso 1 1 calc GR . . . .
H13B H 0.5799 0.5425 0.8270 0.113 Uiso 1 1 calc GR . . . .
H13C H 0.4279 0.5540 0.8212 0.113 Uiso 1 1 calc GR . . . .

loop_
_atom_site_aniso_label
_atom_site_aniso_U_11
_atom_site_aniso_U_22
_atom_site_aniso_U_33
_atom_site_aniso_U_23
_atom_site_aniso_U_13
_atom_site_aniso_U_12
O17 0.0700(10) 0.0401(8) 0.0540(8) -0.0016(7) 0.0040(7) 0.0147(7)
O14 0.0701(11) 0.0361(8) 0.0907(13) -0.0164(8) -0.0310(9) 0.0114(8)
N9 0.0405(8) 0.0303(7) 0.0415(8) -0.0021(6) -0.0022(6) 0.0038(6)
C1 0.0354(9) 0.0347(9) 0.0441(10) 0.0011(8) -0.0006(7) -0.0037(7)
C10 0.0433(9) 0.0318(9) 0.0453(10) 0.0006(8) -0.0017(8) 0.0013(8)
C6 0.0340(8) 0.0387(10) 0.0498(10) -0.0005(8) 0.0025(7) -0.0036(7)
C5 0.0439(10) 0.0480(11) 0.0452(10) -0.0028(9) 0.0067(8) -0.0066(9)
C16 0.0421(9) 0.0305(9) 0.0476(10) 0.0030(8) -0.0044(8) 0.0014(7)
C8 0.0399(9) 0.0315(9) 0.0424(9) -0.0003(7) -0.0026(7) 0.0040(7)
C20 0.0432(9) 0.0309(9) 0.0456(9) 0.0008(7) 0.0015(7) 0.0007(7)
C7 0.0402(9) 0.0386(9) 0.0438(10) 0.0004(8) -0.0042(7) -0.0008(8)
C2 0.0410(9) 0.0332(9) 0.0475(10) 0.0002(8) 0.0016(7) -0.0025(8)
C25 0.0452(10) 0.0483(12) 0.0472(10) 0.0004(9) 0.0013(8) 0.0061(9)
C21 0.0440(10) 0.0461(11) 0.0563(11) -0.0003(9) 0.0020(8) 0.0024(9)
C3 0.0424(10) 0.0375(10) 0.0553(11) 0.0102(8) -0.0002(8) -0.0006(8)
C4 0.0438(10) 0.0501(12) 0.0467(11) 0.0092(9) 0.0029(8) -0.0095(9)
C15 0.0437(9) 0.0362(9) 0.0437(10) 0.0035(8) -0.0051(7) 0.0054(8)
C11 0.0454(10) 0.0302(8) 0.0504(10) -0.0006(8) -0.0066(8) 0.0012(8)
C24 0.0589(13) 0.0582(13) 0.0457(10) 0.0015(10) -0.0042(9) 0.0063(11)
C23 0.0699(14) 0.0632(15) 0.0441(10) -0.0032(10) 0.0086(10) -0.0017(12)
C22 0.0536(12) 0.0626(14) 0.0598(13) -0.0043(11) 0.0145(10) 0.0019(11)
C19 0.0545(12) 0.0489(12) 0.0614(12) -0.0033(10) 0.0062(10) 0.0101(10)
C18 0.0782(17) 0.0719(17) 0.0515(12) 0.0165(12) 0.0039(11) -0.0027(14)
C12 0.0486(13) 0.0544(15) 0.139(3) 0.0244(17) 0.0145(15) 0.0046(12)
C13 0.117(2) 0.0542(16) 0.0544(14) -0.0047(12) -0.0198(14) 0.0221(15)

loop_
_atom_type_symbol
_atom_type_description
_atom_type_scat_dispersion_real
_atom_type_scat_dispersion_imag
_atom_type_scat_source
C C 0.0181 0.0091 'International Tables Vol C Tables 4.2.6.8 and 6.1.1.4'
H H 0.0000 0.0000 'International Tables Vol C Tables 4.2.6.8 and 6.1.1.4'
N N 0.0311 0.0180 'International Tables Vol C Tables 4.2.6.8 and 6.1.1.4'
O O 0.0492 0.0322 'International Tables Vol C Tables 4.2.6.8 and 6.1.1.4'

loop_
_geom_angle_atom_site_label_1
_geom_angle_atom_site_label_2
_geom_angle_atom_site_label_3
_geom_angle
_geom_angle_site_symmetry_1
_geom_angle_site_symmetry_3
_geom_angle_publ_flag
C2 O17 H17 109.5 . . ?
C10 N9 H9 117.8 . . ?
C10 N9 C8 124.38(16) . . ?
C8 N9 H9 117.8 . . ?
C6 C1 C7 122.90(18) . . ?
C6 C1 C2 117.80(17) . . ?
C2 C1 C7 119.21(17) . . ?
O14 C10 N9 122.58(18) . . ?
O14 C10 C11 122.03(18) . . ?
N9 C10 C11 115.38(16) . . ?
C1 C6 C19 121.30(18) . . ?
C5 C6 C1 119.66(19) . . ?
C5 C6 C19 119.04(19) . . ?
C6 C5 H5 118.8 . . ?
C4 C5 C6 122.3(2) . . ?
C4 C5 H5 118.8 . . ?
C20 C16 H16 116.5 . . ?
C15 C16 H16 116.5 . . ?
C15 C16 C20 127.07(17) . . ?
N9 C8 H8 107.9 . . ?
N9 C8 C7 109.04(15) . . ?
N9 C8 C15 112.88(15) . . ?
C7 C8 H8 107.9 . . ?
C15 C8 H8 107.9 . . ?
C15 C8 C7 111.07(16) . . ?
C25 C20 C16 122.58(17) . . ?
C21 C20 C16 119.23(18) . . ?
C21 C20 C25 118.17(18) . . ?
C1 C7 C8 112.48(16) . . ?
C1 C7 H7A 109.1 . . ?
C1 C7 H7B 109.1 . . ?
C8 C7 H7A 109.1 . . ?
C8 C7 H7B 109.1 . . ?
H7A C7 H7B 107.8 . . ?
O17 C2 C1 116.69(17) . . ?
O17 C2 C3 121.42(19) . . ?
C3 C2 C1 121.87(18) . . ?
C20 C25 H25 119.6 . . ?
C24 C25 C20 120.86(19) . . ?
C24 C25 H25 119.6 . . ?
C20 C21 H21 119.6 . . ?
C22 C21 C20 120.7(2) . . ?
C22 C21 H21 119.6 . . ?
C2 C3 H3 119.9 . . ?
C2 C3 C4 120.20(19) . . ?
C4 C3 H3 119.9 . . ?
C5 C4 C3 118.11(19) . . ?
C5 C4 C18 121.1(2) . . ?
C3 C4 C18 120.8(2) . . ?
C16 C15 C8 125.33(17) . . ?
C16 C15 H15 117.3 . . ?
C8 C15 H15 117.3 . . ?
C10 C11 H11 108.0 . . ?
C10 C11 C13 109.55(18) . . ?
C12 C11 C10 110.38(19) . . ?
C12 C11 H11 108.0 . . ?
C12 C11 C13 112.7(2) . . ?
C13 C11 H11 108.0 . . ?
C25 C24 H24 119.8 . . ?
C23 C24 C25 120.4(2) . . ?
C23 C24 H24 119.8 . . ?
C24 C23 H23 120.2 . . ?
C24 C23 C22 119.5(2) . . ?
C22 C23 H23 120.2 . . ?
C21 C22 H22 119.9 . . ?
C23 C22 C21 120.2(2) . . ?
C23 C22 H22 119.9 . . ?
C6 C19 H19A 109.5 . . ?
C6 C19 H19B 109.5 . . ?
C6 C19 H19C 109.5 . . ?
H19A C19 H19B 109.5 . . ?
H19A C19 H19C 109.5 . . ?
H19B C19 H19C 109.5 . . ?
C4 C18 H18A 109.5 . . ?
C4 C18 H18B 109.5 . . ?
C4 C18 H18C 109.5 . . ?
H18A C18 H18B 109.5 . . ?
H18A C18 H18C 109.5 . . ?
H18B C18 H18C 109.5 . . ?
C11 C12 H12A 109.5 . . ?
C11 C12 H12B 109.5 . . ?
C11 C12 H12C 109.5 . . ?
H12A C12 H12B 109.5 . . ?
H12A C12 H12C 109.5 . . ?
H12B C12 H12C 109.5 . . ?
C11 C13 H13A 109.5 . . ?
C11 C13 H13B 109.5 . . ?
C11 C13 H13C 109.5 . . ?
H13A C13 H13B 109.5 . . ?
H13A C13 H13C 109.5 . . ?
H13B C13 H13C 109.5 . . ?

loop_
_geom_bond_atom_site_label_1
_geom_bond_atom_site_label_2
_geom_bond_distance
_geom_bond_site_symmetry_2
_geom_bond_publ_flag
O17 H17 0.8200 . ?
O17 C2 1.375(2) . ?
O14 C10 1.228(3) . ?
N9 H9 0.8600 . ?
N9 C10 1.333(2) . ?
N9 C8 1.455(2) . ?
C1 C6 1.400(3) . ?
C1 C7 1.512(3) . ?
C1 C2 1.401(3) . ?
C10 C11 1.512(3) . ?
C6 C5 1.388(3) . ?
C6 C19 1.514(3) . ?
C5 H5 0.9300 . ?
C5 C4 1.387(3) . ?
C16 H16 0.9300 . ?
C16 C20 1.475(3) . ?
C16 C15 1.321(3) . ?
C8 H8 0.9800 . ?
C8 C7 1.551(3) . ?
C8 C15 1.502(3) . ?
C20 C25 1.391(3) . ?
C20 C21 1.391(3) . ?
C7 H7A 0.9700 . ?
C7 H7B 0.9700 . ?
C2 C3 1.384(3) . ?
C25 H25 0.9300 . ?
C25 C24 1.382(3) . ?
C21 H21 0.9300 . ?
C21 C22 1.390(3) . ?
C3 H3 0.9300 . ?
C3 C4 1.390(3) . ?
C4 C18 1.507(3) . ?
C15 H15 0.9300 . ?
C11 H11 0.9800 . ?
C11 C12 1.507(3) . ?
C11 C13 1.521(3) . ?
C24 H24 0.9300 . ?
C24 C23 1.379(3) . ?
C23 H23 0.9300 . ?
C23 C22 1.377(4) . ?
C22 H22 0.9300 . ?
C19 H19A 0.9600 . ?
C19 H19B 0.9600 . ?
C19 H19C 0.9600 . ?
C18 H18A 0.9600 . ?
C18 H18B 0.9600 . ?
C18 H18C 0.9600 . ?
C12 H12A 0.9600 . ?
C12 H12B 0.9600 . ?
C12 H12C 0.9600 . ?
C13 H13A 0.9600 . ?
C13 H13B 0.9600 . ?
C13 H13C 0.9600 . ?

loop_
_geom_torsion_atom_site_label_1
_geom_torsion_atom_site_label_2
_geom_torsion_atom_site_label_3
_geom_torsion_atom_site_label_4
_geom_torsion
_geom_torsion_site_symmetry_1
_geom_torsion_site_symmetry_2
_geom_torsion_site_symmetry_3
_geom_torsion_site_symmetry_4
_geom_torsion_publ_flag
O17 C2 C3 C4 176.86(18) . . . . ?
O14 C10 C11 C12 -76.3(3) . . . . ?
O14 C10 C11 C13 48.4(3) . . . . ?
N9 C10 C11 C12 103.3(2) . . . . ?
N9 C10 C11 C13 -132.0(2) . . . . ?
N9 C8 C7 C1 41.8(2) . . . . ?
N9 C8 C15 C16 -3.7(3) . . . . ?
C1 C6 C5 C4 -0.3(3) . . . . ?
C1 C2 C3 C4 -1.2(3) . . . . ?
C10 N9 C8 C7 -116.6(2) . . . . ?
C10 N9 C8 C15 119.5(2) . . . . ?
C6 C1 C7 C8 79.7(2) . . . . ?
C6 C1 C2 O17 -176.88(17) . . . . ?
C6 C1 C2 C3 1.3(3) . . . . ?
C6 C5 C4 C3 0.4(3) . . . . ?
C6 C5 C4 C18 -179.4(2) . . . . ?
C16 C20 C25 C24 177.2(2) . . . . ?
C16 C20 C21 C22 -178.3(2) . . . . ?
C8 N9 C10 O14 -13.2(3) . . . . ?
C8 N9 C10 C11 167.19(17) . . . . ?
C20 C16 C15 C8 -179.48(18) . . . . ?
C20 C25 C24 C23 0.9(4) . . . . ?
C20 C21 C22 C23 1.2(4) . . . . ?
C7 C1 C6 C5 -177.09(18) . . . . ?
C7 C1 C6 C19 2.8(3) . . . . ?
C7 C1 C2 O17 -0.2(3) . . . . ?
C7 C1 C2 C3 177.95(18) . . . . ?
C7 C8 C15 C16 -126.6(2) . . . . ?
C2 C1 C6 C5 -0.5(3) . . . . ?
C2 C1 C6 C19 179.32(18) . . . . ?
C2 C1 C7 C8 -96.8(2) . . . . ?
C2 C3 C4 C5 0.3(3) . . . . ?
C2 C3 C4 C18 -179.9(2) . . . . ?
C25 C20 C21 C22 0.1(3) . . . . ?
C25 C24 C23 C22 0.4(4) . . . . ?
C21 C20 C25 C24 -1.1(3) . . . . ?
C15 C16 C20 C25 5.8(3) . . . . ?
C15 C16 C20 C21 -175.9(2) . . . . ?
C15 C8 C7 C1 166.77(16) . . . . ?
C24 C23 C22 C21 -1.4(4) . . . . ?
C19 C6 C5 C4 179.87(19) . . . . ?
